data_2221195
loop_
_publ_author_name
'Rofouei, Mohammad Kazem'
'Melardi, Mohammad Reza'
'Khalili Ghaydari, Hamid Reza'
'Barkhi, Mohammad'

_publ_section_title
;
 <i>trans</i>-Bis[1,3-bis(2-methoxyphenyl)triazenido]dimethanolcadmium(II)
;
_journal_coeditor_code SU2094
_journal_issue 3
_journal_name_full 'Acta Crystallographica Section E'
_journal_page_first m351
_journal_paper_doi 10.1107/S160053680900676X
_journal_volume 65
_journal_year 2009
_chemical_formula_iupac '[Cd (C14 H14 N3 O2)2 (C H4 O)2]'
_chemical_formula_moiety 'C30 H36 Cd N6 O6'
_chemical_formula_sum 'C30 H36 Cd N6 O6'
_chemical_formula_weight 689.05
_chemical_name_systematic
;
<i>trans</i>-Bis[1,3-bis(2-methoxyphenyl)triazenido]dimethanolcadmium(II)
;
_space_group_IT_number 19
_symmetry_cell_setting orthorhombic
_symmetry_space_group_name_Hall 'P 2ac 2ab'
_symmetry_space_group_name_H-M 'P 21 21 21'
_atom_sites_solution_hydrogens difmap
_atom_sites_solution_primary direct
_atom_sites_solution_secondary difmap
_audit_creation_method SHELXL-97
_cell_angle_alpha 90.00
_cell_angle_beta 90.00
_cell_angle_gamma 90.00
_cell_formula_units_Z 4
_cell_length_a 11.0333(10)
_cell_length_b 13.1892(12)
_cell_length_c 21.4784(17)
_cell_measurement_reflns_used 6454
_cell_measurement_temperature 100(2)
_cell_measurement_theta_max 28.35
_cell_measurement_theta_min 2.41
_cell_volume 3125.5(5)
_computing_cell_refinement 'SAINT (Bruker, 2007)'
_computing_data_collection 'APEX2 (Bruker, 2007)'
_computing_data_reduction 'SAINT (Bruker, 2007)'
_computing_molecular_graphics 'SHELXTL (Sheldrick, 2008)'
_computing_publication_material 'SHELXTL (Sheldrick, 2008)'
_computing_structure_refinement 'SHELXL97 (Sheldrick, 2008)'
_computing_structure_solution 'SHELXS97 (Sheldrick, 2008)'
_diffrn_ambient_temperature 100(2)
_diffrn_measured_fraction_theta_full 0.993
_diffrn_measured_fraction_theta_max 0.993
_diffrn_measurement_device_type 'Bruker SMART APEXII CCD area-detector'
_diffrn_measurement_method \w
_diffrn_radiation_monochromator graphite
_diffrn_radiation_source 'fine-focus sealed tube'
_diffrn_radiation_type MoK\a
_diffrn_radiation_wavelength 0.71073
_diffrn_reflns_av_R_equivalents 0.0411
_diffrn_reflns_av_sigmaI/netI 0.0354
_diffrn_reflns_limit_h_max 15
_diffrn_reflns_limit_h_min -15
_diffrn_reflns_limit_k_max 18
_diffrn_reflns_limit_k_min -18
_diffrn_reflns_limit_l_max 30
_diffrn_reflns_limit_l_min -30
_diffrn_reflns_number 40482
_diffrn_reflns_theta_full 29.99
_diffrn_reflns_theta_max 29.99
_diffrn_reflns_theta_min 1.81
_diffrn_standards_decay_% 0
_diffrn_standards_number 0
_exptl_absorpt_coefficient_mu 0.750
_exptl_absorpt_correction_T_max 0.806
_exptl_absorpt_correction_T_min 0.693
_exptl_absorpt_correction_type multi-scan
_exptl_absorpt_process_details '(SADABS; Sheldrick, 1996)'
_exptl_crystal_colour red
_exptl_crystal_density_diffrn 1.464
_exptl_crystal_density_method 'not measured'
_exptl_crystal_description prism
_exptl_crystal_F_000 1416
_exptl_crystal_size_max 0.50
_exptl_crystal_size_mid 0.40
_exptl_crystal_size_min 0.30
_refine_diff_density_max 2.654
_refine_diff_density_min -2.092
_refine_ls_abs_structure_details 'Flack (1983), 4009 Friedel pairs'
_refine_ls_abs_structure_Flack 0.04(3)
_refine_ls_extinction_method none
_refine_ls_goodness_of_fit_ref 1.066
_refine_ls_hydrogen_treatment constr
_refine_ls_matrix_type full
_refine_ls_number_parameters 394
_refine_ls_number_reflns 9074
_refine_ls_number_restraints 2
_refine_ls_restrained_S_all 1.067
_refine_ls_R_factor_all 0.0585
_refine_ls_R_factor_gt 0.0546
_refine_ls_shift/su_max 0.001
_refine_ls_shift/su_mean 0.000
_refine_ls_structure_factor_coef Fsqd
_refine_ls_weighting_details 'calc w=1/[\s^2^(Fo^2^)+(0.0582P)^2^+7.7532P] where P=(Fo^2^+2Fc^2^)/3'
_refine_ls_weighting_scheme calc
_refine_ls_wR_factor_gt 0.1295
_refine_ls_wR_factor_ref 0.1319
_reflns_number_gt 8503
_reflns_number_total 9074
_reflns_threshold_expression I>2\s(I)
_cod_data_source_file su2094.cif
_cod_data_source_block I
_cod_depositor_comments
;
The following automatic conversions were performed:
'_symmetry_cell_setting' value 'Orthorhombic' changed to 'orthorhombic'
according to '/home/saulius/struct/CIF-dictionaries/cif_core.dic'
dictionary named 'cif_core.dic' version 2.4.1 from 2010-06-29.

Automatic conversion script
Id: cif_fix_enum 1527 2010-12-29 10:47:43Z saulius 

The following automatic conversions were performed:

'_symmetry_cell_setting' value 'Orthorhombic' changed to
'orthorhombic' according to
/home/saulius/struct/CIF-dictionaries/cif_core.dic dictionary named
'cif_core.dic' version 2.4.1 from 2010-06-29.

Automatic conversion script
Id: cif_fix_values 1715 2011-07-08 13:25:40Z adriana 
;
_cod_database_code 2221195
_cod_database_fobs_code 2221195

loop_
_symmetry_equiv_pos_as_xyz
'x, y, z'
'-x+1/2, -y, z+1/2'
'-x, y+1/2, -z+1/2'
'x+1/2, -y+1/2, -z'

loop_
_atom_site_type_symbol
_atom_site_label
_atom_site_fract_x
_atom_site_fract_y
_atom_site_fract_z
_atom_site_U_iso_or_equiv
_atom_site_adp_type
_atom_site_calc_flag
_atom_site_refinement_flags
_atom_site_occupancy
_atom_site_disorder_assembly
_atom_site_disorder_group
Cd Cd1 0.51781(3) 0.91405(2) 0.161135(15) 0.02659(8) Uani d . 1 A .
O O1 0.4292(3) 1.0353(2) 0.23583(15) 0.0268(6) Uani d . 1 A .
O O2 0.3751(4) 0.6433(4) 0.03403(18) 0.0480(10) Uani d . 1 A .
O O3 0.3595(3) 0.9780(3) 0.07339(16) 0.0324(7) Uani d . 1 A .
O O4 0.8882(3) 0.8905(3) 0.2077(2) 0.0440(10) Uani d . 1 A .
O O5 0.5567(4) 0.7740(3) 0.1042(2) 0.0455(10) Uani d D 1 . .
H H5O 0.4832 0.7428 0.1054 0.068 Uiso d R 1 A .
O O6 0.6498(3) 0.8632(4) 0.2391(2) 0.0489(11) Uani d . 1 . .
H H6O 0.7195 0.8896 0.2305 0.073 Uiso d R 1 A .
N N1 0.3595(3) 0.8468(3) 0.21076(16) 0.0205(6) Uani d . 1 . .
N N2 0.2922(3) 0.7694(3) 0.19269(17) 0.0232(7) Uani d . 1 A .
N N3 0.3298(3) 0.7260(3) 0.14246(17) 0.0257(7) Uani d . 1 . .
N N4 0.5715(3) 1.0479(3) 0.10768(17) 0.0229(7) Uani d . 1 . .
N N5 0.6843(3) 1.0783(3) 0.11376(15) 0.0234(6) Uani d . 1 A .
N N6 0.7468(3) 1.0152(3) 0.14575(17) 0.0234(7) Uani d . 1 . .
C C1 0.3554(4) 0.9904(3) 0.28023(19) 0.0222(7) Uani d . 1 . .
C C2 0.3200(4) 0.8898(3) 0.2670(2) 0.0231(8) Uani d . 1 A .
C C3 0.2489(4) 0.8391(4) 0.3104(2) 0.0270(8) Uani d . 1 . .
H H3A 0.2279 0.7701 0.3036 0.032 Uiso calc R 1 A .
C C4 0.2081(5) 0.8886(4) 0.3639(2) 0.0337(10) Uani d . 1 A .
H H4A 0.1579 0.8537 0.3928 0.040 Uiso calc R 1 . .
C C5 0.2404(5) 0.9878(4) 0.3750(2) 0.0361(11) Uani d . 1 . .
H H5A 0.2107 1.0215 0.4109 0.043 Uiso calc R 1 A .
C C6 0.3162(4) 1.0390(4) 0.3338(2) 0.0320(9) Uani d . 1 A .
H H6A 0.3407 1.1067 0.3422 0.038 Uiso calc R 1 . .
C C7 0.2556(4) 0.6430(3) 0.1242(2) 0.0277(9) Uani d . 1 A .
C C8 0.2825(5) 0.5977(4) 0.0674(2) 0.0376(11) Uani d . 1 . .
C C9 0.2153(6) 0.5154(5) 0.0456(3) 0.0469(14) Uani d . 1 A .
H H9A 0.2344 0.4852 0.0066 0.056 Uiso calc R 1 . .
C C10 0.1206(6) 0.4780(5) 0.0811(3) 0.0523(16) Uani d . 1 . .
H H10A 0.0740 0.4226 0.0661 0.063 Uiso calc R 1 A .
C C11 0.0932(6) 0.5205(4) 0.1384(3) 0.0455(13) Uani d . 1 A .
H H11A 0.0286 0.4946 0.1629 0.055 Uiso calc R 1 . .
C C12 0.1629(4) 0.6025(3) 0.1594(3) 0.0352(10) Uani d . 1 . .
H H12A 0.1459 0.6309 0.1991 0.042 Uiso calc R 1 A .
C C13 0.4891(7) 1.1271(4) 0.2534(3) 0.0533(17) Uani d . 1 . .
H H13A 0.4285 1.1796 0.2619 0.080 Uiso calc R 1 A .
H H13B 0.5420 1.1494 0.2194 0.080 Uiso calc R 1 . .
H H13C 0.5377 1.1151 0.2908 0.080 Uiso calc R 1 . .
C C14 0.4088(7) 0.5967(7) -0.0236(3) 0.069(2) Uani d . 1 . .
H H14A 0.4676 0.6398 -0.0452 0.104 Uiso calc R 1 A .
H H14B 0.3367 0.5881 -0.0497 0.104 Uiso calc R 1 . .
H H14C 0.4452 0.5303 -0.0153 0.104 Uiso calc R 1 . .
C C15 0.4934(4) 1.1159(3) 0.07856(18) 0.0234(8) Uani d . 1 A .
C C16 0.3771(4) 1.0781(4) 0.06114(19) 0.0276(8) Uani d . 1 . .
C C17 0.2928(4) 1.1424(4) 0.0334(2) 0.0309(9) Uani d . 1 A .
H H17A 0.2156 1.1169 0.0218 0.037 Uiso calc R 1 . .
C C18 0.3205(4) 1.2424(4) 0.0228(2) 0.0330(10) Uani d . 1 . .
H H18A 0.2620 1.2854 0.0039 0.040 Uiso calc R 1 A .
C C19 0.4324(4) 1.2816(4) 0.0393(2) 0.0328(10) Uani d . 1 A .
H H19A 0.4511 1.3508 0.0316 0.039 Uiso calc R 1 . .
C C20 0.5178(4) 1.2176(3) 0.06748(19) 0.0273(8) Uani d . 1 . .
H H20A 0.5943 1.2445 0.0793 0.033 Uiso calc R 1 A .
C C21 0.8696(3) 1.0449(3) 0.1529(2) 0.0230(8) Uani d . 1 A .
C C22 0.9429(4) 0.9784(4) 0.1876(2) 0.0287(9) Uani d . 1 . .
C C23 1.0637(4) 1.0021(5) 0.1995(3) 0.0418(13) Uani d . 1 A .
H H23A 1.1120 0.9581 0.2242 0.050 Uiso calc R 1 . .
C C24 1.1133(4) 1.0911(5) 0.1749(2) 0.0365(10) Uani d . 1 . .
H H24A 1.1956 1.1078 0.1830 0.044 Uiso calc R 1 A .
C C25 1.0437(4) 1.1540(4) 0.1393(2) 0.0328(10) Uani d . 1 A .
H H25A 1.0783 1.2136 0.1220 0.039 Uiso calc R 1 . .
C C26 0.9219(4) 1.1314(3) 0.1281(2) 0.0250(8) Uani d . 1 . .
H H26A 0.8745 1.1757 0.1031 0.030 Uiso calc R 1 A .
C C27 0.2458(5) 0.9342(5) 0.0562(2) 0.0404(12) Uani d . 1 . .
H H27A 0.2482 0.8608 0.0635 0.061 Uiso calc R 1 A .
H H27B 0.2301 0.9473 0.0121 0.061 Uiso calc R 1 . .
H H27C 0.1810 0.9644 0.0814 0.061 Uiso calc R 1 . .
C C28 0.9622(5) 0.8102(5) 0.2272(4) 0.0603(19) Uani d . 1 . .
H H28A 0.9137 0.7482 0.2305 0.090 Uiso calc R 1 A .
H H28B 0.9972 0.8264 0.2680 0.090 Uiso calc R 1 . .
H H28C 1.0275 0.8000 0.1969 0.090 Uiso calc R 1 . .
C C29 0.6093(11) 0.7716(10) 0.0456(4) 0.064(3) Uiso d PD 0.70 A 1
H H29A 0.6073 0.7021 0.0295 0.096 Uiso calc PR 0.70 A 1
H H29B 0.6935 0.7946 0.0485 0.096 Uiso calc PR 0.70 A 1
H H29C 0.5642 0.8163 0.0175 0.096 Uiso calc PR 0.70 A 1
C C29' 0.566(3) 0.808(3) 0.0417(7) 0.077(8) Uiso d PD 0.30 A 2
H H29D 0.5572 0.7501 0.0134 0.116 Uiso calc PR 0.30 A 2
H H29E 0.6451 0.8398 0.0352 0.116 Uiso calc PR 0.30 A 2
H H29F 0.5017 0.8574 0.0333 0.116 Uiso calc PR 0.30 A 2
C C30 0.6405(5) 0.8652(5) 0.3049(3) 0.0467(13) Uani d . 1 A .
H H30A 0.7028 0.8212 0.3230 0.070 Uiso calc R 1 . .
H H30B 0.5601 0.8411 0.3175 0.070 Uiso calc R 1 . .
H H30C 0.6522 0.9348 0.3198 0.070 Uiso calc R 1 . .

loop_
_atom_site_aniso_label
_atom_site_aniso_U_11
_atom_site_aniso_U_22
_atom_site_aniso_U_33
_atom_site_aniso_U_12
_atom_site_aniso_U_13
_atom_site_aniso_U_23
Cd1 0.02329(12) 0.02162(12) 0.03485(14) 0.00110(11) 0.00678(12) -0.00016(12)
O1 0.0261(15) 0.0220(14) 0.0323(16) -0.0034(12) 0.0021(12) -0.0064(12)
O2 0.048(2) 0.061(3) 0.0348(19) -0.006(2) 0.0054(17) -0.0208(18)
O3 0.0271(16) 0.0336(18) 0.0366(18) -0.0081(13) -0.0058(14) 0.0037(14)
O4 0.0236(16) 0.038(2) 0.070(3) 0.0085(14) 0.0058(16) 0.0222(18)
O5 0.0288(18) 0.0344(19) 0.073(3) -0.0035(15) 0.0166(18) -0.0148(19)
O6 0.0204(17) 0.061(3) 0.065(3) -0.0055(17) -0.0038(17) 0.032(2)
N1 0.0189(15) 0.0203(15) 0.0224(15) -0.0018(12) -0.0004(12) -0.0030(12)
N2 0.0208(16) 0.0201(16) 0.0285(17) 0.0002(13) -0.0048(13) -0.0031(13)
N3 0.0211(16) 0.0265(18) 0.0294(17) 0.0019(13) -0.0018(13) -0.0039(14)
N4 0.0150(15) 0.0250(16) 0.0288(17) -0.0040(12) 0.0019(13) 0.0020(13)
N5 0.0177(14) 0.0298(17) 0.0227(15) 0.0007(14) 0.0019(11) -0.0016(15)
N6 0.0159(14) 0.0253(17) 0.0291(18) 0.0024(12) 0.0017(12) -0.0001(13)
C1 0.0201(18) 0.0230(19) 0.0234(18) 0.0004(14) -0.0040(14) -0.0028(15)
C2 0.0174(17) 0.026(2) 0.0260(19) 0.0011(14) -0.0030(14) -0.0051(15)
C3 0.0225(19) 0.030(2) 0.028(2) 0.0003(16) -0.0046(16) 0.0017(17)
C4 0.033(2) 0.045(3) 0.0239(19) -0.0050(19) 0.0011(17) -0.0019(18)
C5 0.040(3) 0.039(3) 0.029(2) 0.000(2) 0.0004(19) -0.012(2)
C6 0.029(2) 0.033(2) 0.034(2) -0.0015(16) -0.0003(19) -0.009(2)
C7 0.027(2) 0.0216(19) 0.034(2) 0.0015(15) -0.0083(17) -0.0071(16)
C8 0.039(2) 0.035(3) 0.039(2) -0.001(2) -0.0045(19) -0.010(2)
C9 0.058(4) 0.040(3) 0.042(3) 0.005(3) -0.014(3) -0.017(2)
C10 0.058(4) 0.038(3) 0.060(4) -0.008(3) -0.014(3) -0.019(3)
C11 0.040(3) 0.037(3) 0.059(3) -0.008(2) -0.007(2) -0.010(2)
C12 0.035(2) 0.023(2) 0.048(3) -0.0033(15) -0.003(2) -0.015(2)
C13 0.067(4) 0.039(3) 0.054(3) -0.027(3) 0.022(3) -0.019(2)
C14 0.071(5) 0.088(6) 0.049(3) -0.009(4) 0.011(3) -0.039(4)
C15 0.0172(19) 0.0297(18) 0.0232(16) 0.0001(14) 0.0050(14) 0.0005(13)
C16 0.0228(18) 0.034(2) 0.0262(18) 0.0000(18) 0.0023(14) -0.0011(19)
C17 0.023(2) 0.044(3) 0.025(2) -0.0029(18) -0.0042(16) 0.0062(18)
C18 0.022(2) 0.043(3) 0.034(2) 0.0020(19) -0.0067(17) 0.010(2)
C19 0.028(2) 0.034(2) 0.036(2) -0.0033(18) -0.0043(18) 0.0115(19)
C20 0.0176(16) 0.033(2) 0.0311(19) 0.0018(17) 0.0027(16) 0.0057(16)
C21 0.0144(15) 0.0309(19) 0.0237(19) 0.0040(14) 0.0040(14) -0.0017(15)
C22 0.0186(18) 0.034(2) 0.034(2) 0.0083(16) 0.0056(16) 0.0106(18)
C23 0.017(2) 0.062(4) 0.047(3) 0.008(2) -0.0005(19) 0.019(3)
C24 0.0221(19) 0.051(3) 0.037(2) 0.000(2) -0.0034(15) 0.005(2)
C25 0.019(2) 0.041(3) 0.038(2) 0.0002(17) 0.0052(16) 0.0045(19)
C26 0.024(2) 0.027(2) 0.0243(19) 0.0000(16) 0.0000(15) 0.0013(15)
C27 0.036(2) 0.053(4) 0.033(2) -0.013(2) -0.0098(19) 0.003(2)
C28 0.029(3) 0.044(3) 0.107(6) 0.008(2) 0.004(3) 0.025(3)
C30 0.031(3) 0.056(4) 0.052(3) -0.004(2) -0.008(2) 0.003(3)

loop_
_atom_type_symbol
_atom_type_description
_atom_type_scat_dispersion_real
_atom_type_scat_dispersion_imag
_atom_type_scat_source
C C 0.0033 0.0016 'International Tables Vol C Tables 4.2.6.8 and 6.1.1.4'
H H 0.0000 0.0000 'International Tables Vol C Tables 4.2.6.8 and 6.1.1.4'
N N 0.0061 0.0033 'International Tables Vol C Tables 4.2.6.8 and 6.1.1.4'
O O 0.0106 0.0060 'International Tables Vol C Tables 4.2.6.8 and 6.1.1.4'
Cd Cd -0.8075 1.2024 'International Tables Vol C Tables 4.2.6.8 and 6.1.1.4'

loop_
_geom_angle_atom_site_label_1
_geom_angle_atom_site_label_2
_geom_angle_atom_site_label_3
_geom_angle_site_symmetry_1
_geom_angle_site_symmetry_3
_geom_angle
_geom_angle_publ_flag
N4 Cd1 N1 . . 141.63(13) ?
N4 Cd1 O5 . . 108.95(13) ?
N1 Cd1 O5 . . 94.72(13) ?
N4 Cd1 O6 . . 116.27(14) ?
N1 Cd1 O6 . . 91.80(13) ?
O5 Cd1 O6 . . 92.01(18) ?
N4 Cd1 O1 . . 85.74(12) ?
N1 Cd1 O1 . . 68.68(12) ?
O5 Cd1 O1 . . 163.40(12) ?
O6 Cd1 O1 . . 88.09(15) ?
N4 Cd1 O3 . . 63.74(12) ?
N1 Cd1 O3 . . 87.22(12) ?
O5 Cd1 O3 . . 90.02(14) ?
O6 Cd1 O3 . . 177.81(15) ?
O1 Cd1 O3 . . 89.73(11) ?
C1 O1 C13 . . 116.8(4) ?
C1 O1 Cd1 . . 113.8(2) ?
C13 O1 Cd1 . . 122.5(3) ?
C8 O2 C14 . . 116.9(5) ?
C16 O3 C27 . . 117.9(4) ?
C16 O3 Cd1 . . 110.2(2) ?
C27 O3 Cd1 . . 128.3(3) ?
C22 O4 C28 . . 118.4(4) ?
C29 O5 Cd1 . . 126.2(6) ?
C29' O5 Cd1 . . 105.5(15) ?
C29 O5 H5O . . 112.8 ?
C29' O5 H5O . . 103.4 ?
Cd1 O5 H5O . . 100.7 ?
C30 O6 Cd1 . . 132.0(4) ?
C30 O6 H6O . . 105.7 ?
Cd1 O6 H6O . . 106.7 ?
N2 N1 C2 . . 113.0(3) ?
N2 N1 Cd1 . . 127.4(3) ?
C2 N1 Cd1 . . 119.6(3) ?
N3 N2 N1 . . 114.1(4) ?
N2 N3 C7 . . 112.7(4) ?
N5 N4 C15 . . 115.7(4) ?
N5 N4 Cd1 . . 116.8(3) ?
C15 N4 Cd1 . . 126.0(3) ?
N6 N5 N4 . . 111.4(4) ?
N5 N6 C21 . . 113.1(4) ?
C6 C1 O1 . . 123.8(4) ?
C6 C1 C2 . . 121.0(4) ?
O1 C1 C2 . . 115.2(4) ?
C3 C2 N1 . . 123.9(4) ?
C3 C2 C1 . . 118.3(4) ?
N1 C2 C1 . . 117.8(4) ?
C2 C3 C4 . . 120.5(4) ?
C2 C3 H3A . . 119.7 ?
C4 C3 H3A . . 119.7 ?
C5 C4 C3 . . 120.2(5) ?
C5 C4 H4A . . 119.9 ?
C3 C4 H4A . . 119.9 ?
C4 C5 C6 . . 120.5(5) ?
C4 C5 H5A . . 119.8 ?
C6 C5 H5A . . 119.8 ?
C1 C6 C5 . . 119.3(4) ?
C1 C6 H6A . . 120.3 ?
C5 C6 H6A . . 120.3 ?
C12 C7 C8 . . 118.2(4) ?
C12 C7 N3 . . 125.0(4) ?
C8 C7 N3 . . 116.7(4) ?
O2 C8 C7 . . 115.1(5) ?
O2 C8 C9 . . 123.8(5) ?
C7 C8 C9 . . 121.0(5) ?
C10 C9 C8 . . 119.5(5) ?
C10 C9 H9A . . 120.2 ?
C8 C9 H9A . . 120.2 ?
C11 C10 C9 . . 120.7(5) ?
C11 C10 H10A . . 119.7 ?
C9 C10 H10A . . 119.7 ?
C10 C11 C12 . . 118.6(6) ?
C10 C11 H11A . . 120.7 ?
C12 C11 H11A . . 120.7 ?
C7 C12 C11 . . 121.9(5) ?
C7 C12 H12A . . 119.0 ?
C11 C12 H12A . . 119.0 ?
O1 C13 H13A . . 109.5 ?
O1 C13 H13B . . 109.5 ?
H13A C13 H13B . . 109.5 ?
O1 C13 H13C . . 109.5 ?
H13A C13 H13C . . 109.5 ?
H13B C13 H13C . . 109.5 ?
O2 C14 H14A . . 109.5 ?
O2 C14 H14B . . 109.5 ?
H14A C14 H14B . . 109.5 ?
O2 C14 H14C . . 109.5 ?
H14A C14 H14C . . 109.5 ?
H14B C14 H14C . . 109.5 ?
C20 C15 N4 . . 125.4(4) ?
C20 C15 C16 . . 117.8(4) ?
N4 C15 C16 . . 116.7(4) ?
O3 C16 C17 . . 125.4(4) ?
O3 C16 C15 . . 114.7(4) ?
C17 C16 C15 . . 120.0(4) ?
C18 C17 C16 . . 120.5(4) ?
C18 C17 H17A . . 119.7 ?
C16 C17 H17A . . 119.7 ?
C17 C18 C19 . . 121.0(4) ?
C17 C18 H18A . . 119.5 ?
C19 C18 H18A . . 119.5 ?
C18 C19 C20 . . 119.0(4) ?
C18 C19 H19A . . 120.5 ?
C20 C19 H19A . . 120.5 ?
C15 C20 C19 . . 121.7(4) ?
C15 C20 H20A . . 119.2 ?
C19 C20 H20A . . 119.2 ?
C26 C21 C22 . . 118.5(4) ?
C26 C21 N6 . . 125.7(4) ?
C22 C21 N6 . . 115.7(4) ?
O4 C22 C23 . . 123.4(4) ?
O4 C22 C21 . . 116.1(4) ?
C23 C22 C21 . . 120.5(5) ?
C22 C23 C24 . . 119.6(5) ?
C22 C23 H23A . . 120.2 ?
C24 C23 H23A . . 120.2 ?
C25 C24 C23 . . 120.1(4) ?
C25 C24 H24A . . 120.0 ?
C23 C24 H24A . . 120.0 ?
C24 C25 C26 . . 120.5(5) ?
C24 C25 H25A . . 119.7 ?
C26 C25 H25A . . 119.7 ?
C21 C26 C25 . . 120.7(4) ?
C21 C26 H26A . . 119.6 ?
C25 C26 H26A . . 119.6 ?
O3 C27 H27A . . 109.5 ?
O3 C27 H27B . . 109.5 ?
H27A C27 H27B . . 109.5 ?
O3 C27 H27C . . 109.5 ?
H27A C27 H27C . . 109.5 ?
H27B C27 H27C . . 109.5 ?
O4 C28 H28A . . 109.5 ?
O4 C28 H28B . . 109.5 ?
H28A C28 H28B . . 109.5 ?
O4 C28 H28C . . 109.5 ?
H28A C28 H28C . . 109.5 ?
H28B C28 H28C . . 109.5 ?
O5 C29 H29A . . 109.5 ?
O5 C29 H29B . . 109.5 ?
O5 C29 H29C . . 109.5 ?
O5 C29' H29D . . 109.5 ?
O5 C29' H29E . . 109.5 ?
H29D C29' H29E . . 109.5 ?
O5 C29' H29F . . 109.5 ?
H29D C29' H29F . . 109.5 ?
H29E C29' H29F . . 109.5 ?
O6 C30 H30A . . 109.5 ?
O6 C30 H30B . . 109.5 ?
H30A C30 H30B . . 109.5 ?
O6 C30 H30C . . 109.5 ?
H30A C30 H30C . . 109.5 ?
H30B C30 H30C . . 109.5 ?

loop_
_geom_bond_atom_site_label_1
_geom_bond_atom_site_label_2
_geom_bond_site_symmetry_2
_geom_bond_distance
_geom_bond_publ_flag
Cd1 N4 . 2.188(4) n
Cd1 N1 . 2.230(3) n
Cd1 O5 . 2.257(4) n
Cd1 O6 . 2.318(4) n
Cd1 O1 . 2.467(3) n
Cd1 O3 . 2.704(3) n
O1 C1 . 1.387(5) ?
O1 C13 . 1.430(6) ?
O2 C8 . 1.385(7) ?
O2 C14 . 1.430(7) ?
O3 C16 . 1.360(6) ?
O3 C27 . 1.430(6) ?
O4 C22 . 1.377(6) ?
O4 C28 . 1.401(6) ?
O5 C29 . 1.386(8) ?
O5 C29' . 1.419(10) ?
O5 H5O . 0.91 ?
O6 C30 . 1.418(8) ?
O6 H6O . 0.86 ?
N1 N2 . 1.321(5) ?
N1 C2 . 1.404(5) ?
N2 N3 . 1.289(5) ?
N3 C7 . 1.423(6) ?
N4 N5 . 1.313(5) ?
N4 C15 . 1.392(5) ?
N5 N6 . 1.281(5) ?
N6 C21 . 1.419(5) ?
C1 C6 . 1.386(6) ?
C1 C2 . 1.412(6) ?
C2 C3 . 1.390(6) ?
C3 C4 . 1.397(7) ?
C3 H3A . 0.9500 ?
C4 C5 . 1.376(8) ?
C4 H4A . 0.9500 ?
C5 C6 . 1.393(7) ?
C5 H5A . 0.9500 ?
C6 H6A . 0.9500 ?
C7 C12 . 1.379(7) ?
C7 C8 . 1.391(7) ?
C8 C9 . 1.396(8) ?
C9 C10 . 1.385(10) ?
C9 H9A . 0.9500 ?
C10 C11 . 1.385(9) ?
C10 H10A . 0.9500 ?
C11 C12 . 1.402(7) ?
C11 H11A . 0.9500 ?
C12 H12A . 0.9500 ?
C13 H13A . 0.9800 ?
C13 H13B . 0.9800 ?
C13 H13C . 0.9800 ?
C14 H14A . 0.9800 ?
C14 H14B . 0.9800 ?
C14 H14C . 0.9800 ?
C15 C20 . 1.389(6) ?
C15 C16 . 1.426(6) ?
C16 C17 . 1.393(7) ?
C17 C18 . 1.373(7) ?
C17 H17A . 0.9500 ?
C18 C19 . 1.385(7) ?
C18 H18A . 0.9500 ?
C19 C20 . 1.402(6) ?
C19 H19A . 0.9500 ?
C20 H20A . 0.9500 ?
C21 C26 . 1.385(6) ?
C21 C22 . 1.406(6) ?
C22 C23 . 1.392(7) ?
C23 C24 . 1.399(8) ?
C23 H23A . 0.9500 ?
C24 C25 . 1.365(7) ?
C24 H24A . 0.9500 ?
C25 C26 . 1.397(6) ?
C25 H25A . 0.9500 ?
C26 H26A . 0.9500 ?
C27 H27A . 0.9800 ?
C27 H27B . 0.9800 ?
C27 H27C . 0.9800 ?
C28 H28A . 0.9800 ?
C28 H28B . 0.9800 ?
C28 H28C . 0.9800 ?
C29 H29A . 0.9800 ?
C29 H29B . 0.9800 ?
C29 H29C . 0.9800 ?
C29' H29D . 0.9800 ?
C29' H29E . 0.9800 ?
C29' H29F . 0.9800 ?
C30 H30A . 0.9800 ?
C30 H30B . 0.9800 ?
C30 H30C . 0.9800 ?

loop_
_geom_hbond_atom_site_label_D
_geom_hbond_atom_site_label_H
_geom_hbond_atom_site_label_A
_geom_hbond_site_symmetry_A
_geom_hbond_distance_DH
_geom_hbond_distance_HA
_geom_hbond_distance_DA
_geom_hbond_angle_DHA
_geom_hbond_publ_flag
O5 H5O N3 . 0.91 1.88 2.710(6) 150 y
O6 H6O O4 . 0.86 1.92 2.739(5) 157 y
C23 H23A Cg1 1_655 0.95 2.82 3.655(6) 147 y

loop_
_geom_torsion_atom_site_label_1
_geom_torsion_atom_site_label_2
_geom_torsion_atom_site_label_3
_geom_torsion_atom_site_label_4
_geom_torsion_site_symmetry_1
_geom_torsion_site_symmetry_2
_geom_torsion_site_symmetry_3
_geom_torsion_site_symmetry_4
_geom_torsion
_geom_torsion_publ_flag
N4 Cd1 O1 C1 . . . . 168.6(3) ?
N1 Cd1 O1 C1 . . . . 17.8(3) ?
O5 Cd1 O1 C1 . . . . 15.7(7) ?
O6 Cd1 O1 C1 . . . . -74.9(3) ?
O3 Cd1 O1 C1 . . . . 104.9(3) ?
N4 Cd1 O1 C13 . . . . -41.5(4) ?
N1 Cd1 O1 C13 . . . . 167.7(4) ?
O5 Cd1 O1 C13 . . . . 165.7(6) ?
O6 Cd1 O1 C13 . . . . 75.1(4) ?
O3 Cd1 O1 C13 . . . . -105.1(4) ?
N4 Cd1 O3 C16 . . . . -23.7(3) ?
N1 Cd1 O3 C16 . . . . 130.4(3) ?
O5 Cd1 O3 C16 . . . . -134.9(3) ?
O1 Cd1 O3 C16 . . . . 61.7(3) ?
N4 Cd1 O3 C27 . . . . 178.4(4) ?
N1 Cd1 O3 C27 . . . . -27.5(4) ?
O5 Cd1 O3 C27 . . . . 67.2(4) ?
O1 Cd1 O3 C27 . . . . -96.2(4) ?
N4 Cd1 O5 C29 . . . . 1.8(8) ?
N1 Cd1 O5 C29 . . . . 151.1(7) ?
O6 Cd1 O5 C29 . . . . -116.9(7) ?
O1 Cd1 O5 C29 . . . . 153.0(8) ?
O3 Cd1 O5 C29 . . . . 63.9(7) ?
N4 Cd1 O5 C29' . . . . -19.7(16) ?
N1 Cd1 O5 C29' . . . . 129.6(16) ?
O6 Cd1 O5 C29' . . . . -138.4(16) ?
O1 Cd1 O5 C29' . . . . 131.5(16) ?
O3 Cd1 O5 C29' . . . . 42.4(16) ?
N4 Cd1 O6 C30 . . . . 110.3(5) ?
N1 Cd1 O6 C30 . . . . -42.6(5) ?
O5 Cd1 O6 C30 . . . . -137.4(5) ?
O1 Cd1 O6 C30 . . . . 26.0(5) ?
N4 Cd1 N1 N2 . . . . 107.2(4) ?
O5 Cd1 N1 N2 . . . . -21.8(4) ?
O6 Cd1 N1 N2 . . . . -113.9(4) ?
O1 Cd1 N1 N2 . . . . 158.8(4) ?
O3 Cd1 N1 N2 . . . . 68.0(3) ?
N4 Cd1 N1 C2 . . . . -70.8(4) ?
O5 Cd1 N1 C2 . . . . 160.2(3) ?
O6 Cd1 N1 C2 . . . . 68.0(3) ?
O1 Cd1 N1 C2 . . . . -19.2(3) ?
O3 Cd1 N1 C2 . . . . -110.0(3) ?
C2 N1 N2 N3 . . . . -177.3(3) ?
Cd1 N1 N2 N3 . . . . 4.6(5) ?
N1 N2 N3 C7 . . . . -180.0(4) ?
N1 Cd1 N4 N5 . . . . 146.5(3) ?
O5 Cd1 N4 N5 . . . . -88.5(3) ?
O6 Cd1 N4 N5 . . . . 13.7(4) ?
O1 Cd1 N4 N5 . . . . 99.4(3) ?
O3 Cd1 N4 N5 . . . . -168.7(3) ?
N1 Cd1 N4 C15 . . . . -19.0(5) ?
O5 Cd1 N4 C15 . . . . 106.0(3) ?
O6 Cd1 N4 C15 . . . . -151.9(3) ?
O1 Cd1 N4 C15 . . . . -66.1(3) ?
O3 Cd1 N4 C15 . . . . 25.7(3) ?
C15 N4 N5 N6 . . . . 174.3(3) ?
Cd1 N4 N5 N6 . . . . 7.2(4) ?
N4 N5 N6 C21 . . . . 179.5(3) ?
C13 O1 C1 C6 . . . . 14.6(7) ?
Cd1 O1 C1 C6 . . . . 166.3(3) ?
C13 O1 C1 C2 . . . . -166.3(5) ?
Cd1 O1 C1 C2 . . . . -14.5(4) ?
N2 N1 C2 C3 . . . . 21.6(6) ?
Cd1 N1 C2 C3 . . . . -160.1(3) ?
N2 N1 C2 C1 . . . . -158.8(4) ?
Cd1 N1 C2 C1 . . . . 19.5(5) ?
C6 C1 C2 C3 . . . . -2.7(6) ?
O1 C1 C2 C3 . . . . 178.1(4) ?
C6 C1 C2 N1 . . . . 177.6(4) ?
O1 C1 C2 N1 . . . . -1.5(5) ?
N1 C2 C3 C4 . . . . -176.8(4) ?
C1 C2 C3 C4 . . . . 3.6(6) ?
C2 C3 C4 C5 . . . . -1.5(7) ?
C3 C4 C5 C6 . . . . -1.5(8) ?
O1 C1 C6 C5 . . . . 178.9(4) ?
C2 C1 C6 C5 . . . . -0.2(7) ?
C4 C5 C6 C1 . . . . 2.3(8) ?
N2 N3 C7 C12 . . . . -8.4(6) ?
N2 N3 C7 C8 . . . . 174.1(4) ?
C14 O2 C8 C7 . . . . 177.7(6) ?
C14 O2 C8 C9 . . . . -5.4(9) ?
C12 C7 C8 O2 . . . . 179.0(5) ?
N3 C7 C8 O2 . . . . -3.3(7) ?
C12 C7 C8 C9 . . . . 2.0(8) ?
N3 C7 C8 C9 . . . . 179.6(5) ?
O2 C8 C9 C10 . . . . -177.0(6) ?
C7 C8 C9 C10 . . . . -0.2(9) ?
C8 C9 C10 C11 . . . . -1.0(10) ?
C9 C10 C11 C12 . . . . 0.3(10) ?
C8 C7 C12 C11 . . . . -2.6(8) ?
N3 C7 C12 C11 . . . . 180.0(5) ?
C10 C11 C12 C7 . . . . 1.5(9) ?
N5 N4 C15 C20 . . . . -13.8(6) ?
Cd1 N4 C15 C20 . . . . 151.8(3) ?
N5 N4 C15 C16 . . . . 168.8(4) ?
Cd1 N4 C15 C16 . . . . -25.5(5) ?
C27 O3 C16 C17 . . . . 0.5(7) ?
Cd1 O3 C16 C17 . . . . -160.0(4) ?
C27 O3 C16 C15 . . . . -179.0(4) ?
Cd1 O3 C16 C15 . . . . 20.6(4) ?
C20 C15 C16 O3 . . . . -179.9(4) ?
N4 C15 C16 O3 . . . . -2.4(5) ?
C20 C15 C16 C17 . . . . 0.6(6) ?
N4 C15 C16 C17 . . . . 178.1(4) ?
O3 C16 C17 C18 . . . . -179.6(4) ?
C15 C16 C17 C18 . . . . -0.2(7) ?
C16 C17 C18 C19 . . . . 0.0(8) ?
C17 C18 C19 C20 . . . . -0.3(8) ?
N4 C15 C20 C19 . . . . -178.2(4) ?
C16 C15 C20 C19 . . . . -0.9(6) ?
C18 C19 C20 C15 . . . . 0.8(7) ?
N5 N6 C21 C26 . . . . -1.1(6) ?
N5 N6 C21 C22 . . . . -179.9(4) ?
C28 O4 C22 C23 . . . . -16.3(9) ?
C28 O4 C22 C21 . . . . 163.1(6) ?
C26 C21 C22 O4 . . . . -175.8(4) ?
N6 C21 C22 O4 . . . . 3.1(6) ?
C26 C21 C22 C23 . . . . 3.5(7) ?
N6 C21 C22 C23 . . . . -177.6(5) ?
O4 C22 C23 C24 . . . . 177.1(5) ?
C21 C22 C23 C24 . . . . -2.2(8) ?
C22 C23 C24 C25 . . . . -0.2(9) ?
C23 C24 C25 C26 . . . . 1.3(8) ?
C22 C21 C26 C25 . . . . -2.5(7) ?
N6 C21 C26 C25 . . . . 178.7(4) ?
C24 C25 C26 C21 . . . . 0.1(7) ?
